data_1505012
loop_
_publ_author_name
'Tu, Shujiang'
'Li, Chunmei'
'Li, Guigen'
'Cao, Longji'
'Shao, Qingqing'
'Zhou, Dianxiang'
'Jiang, Bo'
'Zhou, Jianfeng'
'Xia, Min'

_publ_section_title
;
 Microwave-Assisted Combinatorial Synthesis of Polysubstituent
 Imidazo[1,2-a]quinoline, Pyrimido[1,2-a]quinoline and
 Quinolino[1,2-a]quinazoline Derivatives
;
_journal_issue 6
_journal_name_full 'Journal of Combinatorial Chemistry'
_journal_page_first 1144
_journal_paper_doi 10.1021/cc700124g
_journal_volume 9
_journal_year 2007
_chemical_formula_sum 'C21 H20 Cl N3 O2'
_chemical_formula_weight 381.85
_chemical_name_systematic
; 
 ? 
;
_space_group_IT_number 14
_symmetry_cell_setting monoclinic
_symmetry_space_group_name_Hall '-P 2ybc'
_symmetry_space_group_name_H-M 'P 1 21/c 1'
_atom_sites_solution_hydrogens geom
_atom_sites_solution_primary direct
_atom_sites_solution_secondary difmap
_audit_creation_method SHELXL-97
_cell_angle_alpha 90.00
_cell_angle_beta 97.406(8)
_cell_angle_gamma 90.00
_cell_formula_units_Z 4
_cell_length_a 10.378(5)
_cell_length_b 10.131(5)
_cell_length_c 18.143(9)
_cell_measurement_reflns_used 981
_cell_measurement_temperature 298(2)
_cell_measurement_theta_max 25.139
_cell_measurement_theta_min 2.809
_cell_volume 1891.6(16)
_computing_cell_refinement 'Bruker SMART'
_computing_data_collection 'Bruker SMART'
_computing_data_reduction 'Bruker SAINT'
_computing_molecular_graphics 'Bruker SHELXTL'
_computing_publication_material 'Bruker SHELXTL'
_computing_structure_refinement 'SHELXL-97 (Sheldrick, 1997)'
_computing_structure_solution 'SHELXS-97 (Sheldrick, 1990)'
_diffrn_ambient_temperature 298(2)
_diffrn_measured_fraction_theta_full 0.999
_diffrn_measured_fraction_theta_max 0.999
_diffrn_measurement_device_type 'CCD area detector'
_diffrn_measurement_method 'phi and omega scans'
_diffrn_radiation_monochromator graphite
_diffrn_radiation_source 'fine-focus sealed tube'
_diffrn_radiation_type MoK\a
_diffrn_radiation_wavelength 0.71073
_diffrn_reflns_av_R_equivalents 0.0864
_diffrn_reflns_av_sigmaI/netI 0.1561
_diffrn_reflns_limit_h_max 12
_diffrn_reflns_limit_h_min -12
_diffrn_reflns_limit_k_max 11
_diffrn_reflns_limit_k_min -12
_diffrn_reflns_limit_l_max 21
_diffrn_reflns_limit_l_min -11
_diffrn_reflns_number 9514
_diffrn_reflns_theta_full 25.01
_diffrn_reflns_theta_max 25.01
_diffrn_reflns_theta_min 1.98
_exptl_absorpt_coefficient_mu 0.223
_exptl_absorpt_correction_T_max 0.9694
_exptl_absorpt_correction_T_min 0.9463
_exptl_absorpt_correction_type multi-scan
_exptl_absorpt_process_details sadabs
_exptl_crystal_colour colourless
_exptl_crystal_density_diffrn 1.341
_exptl_crystal_density_method 'not measured'
_exptl_crystal_description block
_exptl_crystal_F_000 800
_exptl_crystal_size_max 0.25
_exptl_crystal_size_mid 0.20
_exptl_crystal_size_min 0.14
_refine_diff_density_max 0.242
_refine_diff_density_min -0.281
_refine_diff_density_rms 0.059
_refine_ls_extinction_method none
_refine_ls_goodness_of_fit_ref 1.018
_refine_ls_hydrogen_treatment constr
_refine_ls_matrix_type full
_refine_ls_number_parameters 244
_refine_ls_number_reflns 3340
_refine_ls_number_restraints 0
_refine_ls_restrained_S_all 1.018
_refine_ls_R_factor_all 0.1840
_refine_ls_R_factor_gt 0.0644
_refine_ls_shift/su_max 0.000
_refine_ls_shift/su_mean 0.000
_refine_ls_structure_factor_coef Fsqd
_refine_ls_weighting_details 'calc w=1/[\s^2^(Fo^2^)+(0.0350P)^2^+2.4335P] where P=(Fo^2^+2Fc^2^)/3'
_refine_ls_weighting_scheme calc
_refine_ls_wR_factor_gt 0.1503
_refine_ls_wR_factor_ref 0.2226
_reflns_number_gt 1323
_reflns_number_total 3340
_reflns_threshold_expression >2sigma(I)
_cod_data_source_file cc700124g-file002.cif
_cod_data_source_block 060719c
_cod_depositor_comments
;
The following automatic conversions were performed:

'_symmetry_cell_setting' value 'Monoclinic' changed to 'monoclinic'
according to /home/saulius/struct/CIF-dictionaries/cif_core.dic
dictionary named 'cif_core.dic' version 2.4.1 from 2010-06-29.

Automatic conversion script
Id: cif_fix_values 1715 2011-07-08 13:25:40Z adriana 
;
_cod_original_cell_volume 1891.6(17)
_cod_original_sg_symbol_H-M P2(1)/c
_cod_database_code 1505012

loop_
_symmetry_equiv_pos_as_xyz
'x, y, z'
'-x, y+1/2, -z+1/2'
'-x, -y, -z'
'x, -y-1/2, z-1/2'

loop_
_atom_site_label
_atom_site_type_symbol
_atom_site_fract_x
_atom_site_fract_y
_atom_site_fract_z
_atom_site_U_iso_or_equiv
_atom_site_adp_type
_atom_site_occupancy
_atom_site_symmetry_multiplicity
_atom_site_calc_flag
_atom_site_refinement_flags
Cl1 Cl 0.3493(2) 0.23717(18) 1.02619(13) 0.1007(8) Uani 1 1 d .
N1 N 0.2832(4) 0.8830(4) 0.7610(2) 0.0424(11) Uani 1 1 d .
N2 N 0.4295(4) 1.0056(5) 0.8419(3) 0.0555(13) Uani 1 1 d .
H2 H 0.4812 1.0035 0.8829 0.067 Uiso 1 1 calc R
N3 N 0.3718(5) 0.9263(5) 1.0240(3) 0.0665(15) Uani 1 1 d .
O1 O -0.0473(4) 0.6160(4) 0.8355(2) 0.0685(13) Uani 1 1 d .
O2 O 0.5347(6) 1.1839(5) 0.8066(3) 0.124(2) Uani 1 1 d .
C1 C 0.3300(5) 0.9138(5) 0.8329(3) 0.0413(13) Uani 1 1 d .
C2 C 0.2840(5) 0.8574(5) 0.8912(3) 0.0404(13) Uani 1 1 d .
C3 C 0.1777(5) 0.7546(5) 0.8833(3) 0.0389(13) Uani 1 1 d .
H3 H 0.1056 0.7882 0.9079 0.047 Uiso 1 1 calc R
C4 C 0.1294(5) 0.7358(5) 0.8030(3) 0.0377(13) Uani 1 1 d .
C5 C 0.0121(6) 0.6585(6) 0.7855(3) 0.0499(15) Uani 1 1 d .
C6 C -0.0426(6) 0.6372(7) 0.7057(3) 0.0667(19) Uani 1 1 d .
H6A H -0.0897 0.5543 0.7015 0.080 Uiso 1 1 calc R
H6B H -0.1040 0.7072 0.6904 0.080 Uiso 1 1 calc R
C7 C 0.0588(6) 0.6346(6) 0.6547(3) 0.0593(17) Uani 1 1 d .
C8 C 0.1424(5) 0.7582(5) 0.6664(3) 0.0468(14) Uani 1 1 d .
H8A H 0.2194 0.7464 0.6419 0.056 Uiso 1 1 calc R
H8B H 0.0942 0.8323 0.6429 0.056 Uiso 1 1 calc R
C9 C 0.1836(5) 0.7907(5) 0.7464(3) 0.0390(13) Uani 1 1 d .
C10 C 0.4522(7) 1.0985(7) 0.7915(4) 0.073(2) Uani 1 1 d .
C11 C 0.3695(6) 1.0920(6) 0.7190(4) 0.0691(19) Uani 1 1 d .
H11A H 0.4141 1.1322 0.6809 0.083 Uiso 1 1 calc R
H11B H 0.2894 1.1402 0.7215 0.083 Uiso 1 1 calc R
C12 C 0.3395(6) 0.9501(6) 0.6998(3) 0.0619(18) Uani 1 1 d .
H12A H 0.2786 0.9456 0.6546 0.074 Uiso 1 1 calc R
H12B H 0.4186 0.9052 0.6909 0.074 Uiso 1 1 calc R
C13 C 0.3332(6) 0.8955(5) 0.9641(4) 0.0499(15) Uani 1 1 d .
C14 C 0.2223(5) 0.6256(5) 0.9202(3) 0.0382(13) Uani 1 1 d .
C15 C 0.1652(5) 0.5741(5) 0.9779(3) 0.0491(15) Uani 1 1 d .
H15 H 0.0986 0.6211 0.9956 0.059 Uiso 1 1 calc R
C16 C 0.2031(6) 0.4553(6) 1.0105(3) 0.0565(16) Uani 1 1 d .
H16 H 0.1608 0.4214 1.0485 0.068 Uiso 1 1 calc R
C17 C 0.3035(6) 0.3881(6) 0.9865(4) 0.0597(17) Uani 1 1 d .
C18 C 0.3645(7) 0.4362(7) 0.9297(4) 0.078(2) Uani 1 1 d .
H18 H 0.4328 0.3898 0.9134 0.094 Uiso 1 1 calc R
C19 C 0.3238(6) 0.5540(6) 0.8970(4) 0.0638(18) Uani 1 1 d .
H19 H 0.3652 0.5866 0.8583 0.077 Uiso 1 1 calc R
C20 C 0.1454(7) 0.5117(6) 0.6716(4) 0.085(2) Uani 1 1 d .
H20A H 0.2109 0.5099 0.6388 0.128 Uiso 1 1 calc R
H20B H 0.0930 0.4336 0.6643 0.128 Uiso 1 1 calc R
H20C H 0.1861 0.5152 0.7221 0.128 Uiso 1 1 calc R
C21 C -0.0004(7) 0.6253(7) 0.5739(3) 0.080(2) Uani 1 1 d .
H21A H 0.0676 0.6237 0.5428 0.120 Uiso 1 1 calc R
H21B H -0.0553 0.7005 0.5614 0.120 Uiso 1 1 calc R
H21C H -0.0510 0.5460 0.5665 0.120 Uiso 1 1 calc R

loop_
_atom_site_aniso_label
_atom_site_aniso_U_11
_atom_site_aniso_U_22
_atom_site_aniso_U_33
_atom_site_aniso_U_23
_atom_site_aniso_U_13
_atom_site_aniso_U_12
Cl1 0.1119(16) 0.0658(12) 0.1244(19) 0.0319(12) 0.0145(14) 0.0265(11)
N1 0.043(3) 0.041(3) 0.045(3) -0.003(2) 0.015(2) -0.012(2)
N2 0.048(3) 0.054(3) 0.060(3) 0.014(3) -0.010(3) -0.016(2)
N3 0.066(4) 0.073(4) 0.058(4) -0.016(3) -0.003(3) -0.009(3)
O1 0.060(3) 0.094(3) 0.054(3) 0.004(2) 0.017(2) -0.032(2)
O2 0.122(5) 0.110(4) 0.127(5) 0.038(4) -0.029(4) -0.079(4)
C1 0.039(3) 0.032(3) 0.052(4) 0.000(3) 0.003(3) -0.007(2)
C2 0.040(3) 0.036(3) 0.043(3) -0.006(3) -0.003(3) -0.007(2)
C3 0.038(3) 0.038(3) 0.042(3) -0.006(3) 0.012(3) -0.010(2)
C4 0.037(3) 0.042(3) 0.035(3) -0.008(3) 0.004(3) -0.009(2)
C5 0.048(4) 0.059(4) 0.043(4) 0.000(3) 0.008(3) -0.010(3)
C6 0.060(4) 0.090(5) 0.049(4) -0.002(4) 0.005(4) -0.029(4)
C7 0.074(4) 0.061(4) 0.043(4) -0.009(3) 0.006(3) -0.027(3)
C8 0.050(3) 0.050(3) 0.042(4) -0.005(3) 0.011(3) -0.009(3)
C9 0.037(3) 0.038(3) 0.044(3) -0.003(3) 0.010(3) -0.005(2)
C10 0.063(5) 0.066(5) 0.086(5) 0.008(4) -0.003(4) -0.020(4)
C11 0.061(4) 0.069(5) 0.078(5) 0.012(4) 0.009(4) -0.018(3)
C12 0.063(4) 0.064(4) 0.061(4) 0.012(3) 0.017(4) -0.014(3)
C13 0.053(4) 0.045(4) 0.051(4) 0.001(3) 0.006(3) -0.003(3)
C14 0.040(3) 0.038(3) 0.038(3) -0.004(3) 0.011(3) -0.004(2)
C15 0.060(4) 0.046(3) 0.045(3) 0.007(3) 0.019(3) 0.003(3)
C16 0.057(4) 0.061(4) 0.054(4) 0.006(3) 0.018(3) -0.003(3)
C17 0.062(4) 0.049(4) 0.068(4) 0.010(3) 0.005(4) 0.010(3)
C18 0.072(5) 0.079(5) 0.090(5) 0.010(4) 0.034(4) 0.020(4)
C19 0.061(4) 0.064(4) 0.071(5) 0.019(4) 0.028(4) 0.007(3)
C20 0.113(6) 0.062(5) 0.086(6) -0.013(4) 0.034(5) -0.013(4)
C21 0.108(6) 0.087(5) 0.045(4) -0.015(4) 0.006(4) -0.044(4)

loop_
_atom_type_symbol
_atom_type_description
_atom_type_scat_dispersion_real
_atom_type_scat_dispersion_imag
_atom_type_scat_source
C C 0.0033 0.0016 'International Tables Vol C Tables 4.2.6.8 and 6.1.1.4'
H H 0.0000 0.0000 'International Tables Vol C Tables 4.2.6.8 and 6.1.1.4'
N N 0.0061 0.0033 'International Tables Vol C Tables 4.2.6.8 and 6.1.1.4'
O O 0.0106 0.0060 'International Tables Vol C Tables 4.2.6.8 and 6.1.1.4'
Cl Cl 0.1484 0.1585 'International Tables Vol C Tables 4.2.6.8 and 6.1.1.4'

loop_
_geom_angle_atom_site_label_1
_geom_angle_atom_site_label_2
_geom_angle_atom_site_label_3
_geom_angle
C1 N1 C9 119.8(4)
C1 N1 C12 118.9(4)
C9 N1 C12 121.3(5)
C10 N2 C1 125.4(5)
C10 N2 H2 117.3
C1 N2 H2 117.3
C2 C1 N1 122.4(5)
C2 C1 N2 121.9(5)
N1 C1 N2 115.7(5)
C1 C2 C13 120.0(5)
C1 C2 C3 123.2(5)
C13 C2 C3 116.8(5)
C4 C3 C2 109.3(4)
C4 C3 C14 111.5(4)
C2 C3 C14 112.0(4)
C4 C3 H3 107.9
C2 C3 H3 107.9
C14 C3 H3 107.9
C9 C4 C5 118.5(5)
C9 C4 C3 124.7(4)
C5 C4 C3 116.7(5)
O1 C5 C4 120.8(5)
O1 C5 C6 119.7(5)
C4 C5 C6 119.4(5)
C7 C6 C5 113.1(5)
C7 C6 H6A 109.0
C5 C6 H6A 109.0
C7 C6 H6B 109.0
C5 C6 H6B 109.0
H6A C6 H6B 107.8
C6 C7 C21 111.8(6)
C6 C7 C8 109.5(5)
C21 C7 C8 109.8(5)
C6 C7 C20 109.3(5)
C21 C7 C20 107.1(5)
C8 C7 C20 109.2(5)
C9 C8 C7 113.7(4)
C9 C8 H8A 108.8
C7 C8 H8A 108.8
C9 C8 H8B 108.8
C7 C8 H8B 108.8
H8A C8 H8B 107.7
C4 C9 N1 120.2(5)
C4 C9 C8 123.4(5)
N1 C9 C8 116.4(4)
O2 C10 N2 121.2(7)
O2 C10 C11 122.7(6)
N2 C10 C11 116.1(6)
C10 C11 C12 109.1(6)
C10 C11 H11A 109.9
C12 C11 H11A 109.9
C10 C11 H11B 109.9
C12 C11 H11B 109.9
H11A C11 H11B 108.3
N1 C12 C11 110.7(5)
N1 C12 H12A 109.5
C11 C12 H12A 109.5
N1 C12 H12B 109.5
C11 C12 H12B 109.5
H12A C12 H12B 108.1
N3 C13 C2 179.1(7)
C15 C14 C19 116.9(5)
C15 C14 C3 121.9(5)
C19 C14 C3 121.2(5)
C14 C15 C16 122.2(5)
C14 C15 H15 118.9
C16 C15 H15 118.9
C17 C16 C15 119.2(6)
C17 C16 H16 120.4
C15 C16 H16 120.4
C16 C17 C18 120.7(6)
C16 C17 Cl1 119.2(5)
C18 C17 Cl1 120.0(5)
C17 C18 C19 119.2(6)
C17 C18 H18 120.4
C19 C18 H18 120.4
C18 C19 C14 121.7(6)
C18 C19 H19 119.1
C14 C19 H19 119.1
C7 C20 H20A 109.5
C7 C20 H20B 109.5
H20A C20 H20B 109.5
C7 C20 H20C 109.5
H20A C20 H20C 109.5
H20B C20 H20C 109.5
C7 C21 H21A 109.5
C7 C21 H21B 109.5
H21A C21 H21B 109.5
C7 C21 H21C 109.5
H21A C21 H21C 109.5
H21B C21 H21C 109.5

loop_
_geom_bond_atom_site_label_1
_geom_bond_atom_site_label_2
_geom_bond_distance
Cl1 C17 1.731(6)
N1 C1 1.368(7)
N1 C9 1.394(6)
N1 C12 1.485(6)
N2 C10 1.354(7)
N2 C1 1.384(6)
N2 H2 0.8600
N3 C13 1.152(7)
O1 C5 1.239(6)
O2 C10 1.224(7)
C1 C2 1.343(7)
C2 C13 1.408(8)
C2 C3 1.511(6)
C3 C4 1.492(7)
C3 C14 1.513(7)
C3 H3 0.9800
C4 C9 1.351(6)
C4 C5 1.448(7)
C5 C6 1.500(8)
C6 C7 1.489(8)
C6 H6A 0.9700
C6 H6B 0.9700
C7 C21 1.517(8)
C7 C8 1.523(7)
C7 C20 1.543(9)
C8 C9 1.496(7)
C8 H8A 0.9700
C8 H8B 0.9700
C10 C11 1.476(9)
C11 C12 1.503(8)
C11 H11A 0.9700
C11 H11B 0.9700
C12 H12A 0.9700
C12 H12B 0.9700
C14 C15 1.371(7)
C14 C19 1.388(7)
C15 C16 1.376(7)
C15 H15 0.9300
C16 C17 1.363(7)
C16 H16 0.9300
C17 C18 1.366(8)
C18 C19 1.376(8)
C18 H18 0.9300
C19 H19 0.9300
C20 H20A 0.9600
C20 H20B 0.9600
C20 H20C 0.9600
C21 H21A 0.9600
C21 H21B 0.9600
C21 H21C 0.9600

loop_
_geom_torsion_atom_site_label_1
_geom_torsion_atom_site_label_2
_geom_torsion_atom_site_label_3
_geom_torsion_atom_site_label_4
_geom_torsion
C9 N1 C1 C2 0.5(8)
C12 N1 C1 C2 -180.0(5)
C9 N1 C1 N2 179.5(4)
C12 N1 C1 N2 -1.0(7)
C10 N2 C1 C2 -156.1(6)
C10 N2 C1 N1 25.0(8)
N1 C1 C2 C13 -178.2(5)
N2 C1 C2 C13 2.9(8)
N1 C1 C2 C3 0.4(8)
N2 C1 C2 C3 -178.5(5)
C1 C2 C3 C4 -3.9(7)
C13 C2 C3 C4 174.8(5)
C1 C2 C3 C14 120.3(5)
C13 C2 C3 C14 -61.1(6)
C2 C3 C4 C9 7.3(7)
C14 C3 C4 C9 -117.1(5)
C2 C3 C4 C5 -169.4(4)
C14 C3 C4 C5 66.2(6)
C9 C4 C5 O1 -173.6(5)
C3 C4 C5 O1 3.3(8)
C9 C4 C5 C6 2.4(8)
C3 C4 C5 C6 179.3(5)
O1 C5 C6 C7 -153.3(6)
C4 C5 C6 C7 30.7(8)
C5 C6 C7 C21 -174.9(5)
C5 C6 C7 C8 -53.0(7)
C5 C6 C7 C20 66.7(7)
C6 C7 C8 C9 45.4(7)
C21 C7 C8 C9 168.5(5)
C20 C7 C8 C9 -74.3(6)
C5 C4 C9 N1 169.4(4)
C3 C4 C9 N1 -7.2(8)
C5 C4 C9 C8 -10.5(8)
C3 C4 C9 C8 172.9(5)
C1 N1 C9 C4 2.8(7)
C12 N1 C9 C4 -176.7(5)
C1 N1 C9 C8 -177.3(5)
C12 N1 C9 C8 3.2(7)
C7 C8 C9 C4 -14.4(8)
C7 C8 C9 N1 165.7(5)
C1 N2 C10 O2 172.9(6)
C1 N2 C10 C11 -5.4(9)
O2 C10 C11 C12 147.4(7)
N2 C10 C11 C12 -34.3(8)
C1 N1 C12 C11 -37.7(7)
C9 N1 C12 C11 141.8(5)
C10 C11 C12 N1 53.8(7)
C1 C2 C13 N3 151(41)
C3 C2 C13 N3 -28(41)
C4 C3 C14 C15 -118.8(5)
C2 C3 C14 C15 118.4(5)
C4 C3 C14 C19 61.4(6)
C2 C3 C14 C19 -61.5(7)
C19 C14 C15 C16 -1.8(8)
C3 C14 C15 C16 178.4(5)
C14 C15 C16 C17 2.1(9)
C15 C16 C17 C18 -1.3(10)
C15 C16 C17 Cl1 -178.8(5)
C16 C17 C18 C19 0.2(11)
Cl1 C17 C18 C19 177.6(5)
C17 C18 C19 C14 0.1(11)
C15 C14 C19 C18 0.6(9)
C3 C14 C19 C18 -179.5(6)
